data_7217147
loop_
_publ_author_name
'Ojala, William H.'
'Balidemaj, Barjeta'
'Johnson, Jenna A.'
'Larson, Sarah N.'
'Ojala, Charles R.'

_publ_section_title
;
 Molecular symmetry and fluorine-containing supramolecular synthons as
 structure-differentiating agents in some &#x201C;bridge-flipped&#x201D;
 isomeric bis-benzylideneanilines
;
_journal_issue 31
_journal_name_full CrystEngComm
_journal_page_first 7226
_journal_paper_doi 10.1039/C3CE42540A
_journal_volume 16
_journal_year 2014
_chemical_formula_moiety 'C20 H14 F2 N2'
_chemical_formula_sum 'C20 H14 F2 N2'
_chemical_formula_weight 320.33
_chemical_melting_point_gt 395
_chemical_melting_point_lt 396
_chemical_name_systematic
; 
<i>N,N'</i>-(1,4-phenylenedimethylidyne)<i>bis</i>[3-fluorobenzenamine]  
;
_space_group_IT_number 14
_symmetry_cell_setting monoclinic
_symmetry_space_group_name_Hall '-P 2yn'
_symmetry_space_group_name_H-M 'P 1 21/n 1'
_atom_sites_solution_hydrogens geom
_atom_sites_solution_primary direct
_atom_sites_solution_secondary difmap
_audit_creation_method SHELXL-97
_cell_angle_alpha 90
_cell_angle_beta 94.204(2)
_cell_angle_gamma 90
_cell_formula_units_Z 2
_cell_length_a 9.4317(14)
_cell_length_b 3.9520(6)
_cell_length_c 20.303(3)
_cell_measurement_reflns_used 2971
_cell_measurement_temperature 173(2)
_cell_measurement_theta_max 27.33
_cell_measurement_theta_min 2.32
_cell_volume 754.7(2)
_computing_cell_refinement 'Bruker APEX2'
_computing_data_collection 'Bruker APEX2'
_computing_data_reduction 'Bruker APEX2'
_computing_molecular_graphics 'PLATON (Spek, 2009)'
_computing_publication_material 'publCIF (Westrip, 2010)'
_computing_structure_refinement 'SHELXL-97 (Sheldrick, 2008)'
_computing_structure_solution 'SHELXS-97 (Sheldrick, 2008)'
_diffrn_ambient_temperature 173(2)
_diffrn_measured_fraction_theta_full 0.996
_diffrn_measured_fraction_theta_max 0.996
_diffrn_measurement_device_type 'Bruker APEX-II CCD'
_diffrn_measurement_method 'area detector, omega scans per phi'
_diffrn_radiation_monochromator graphite
_diffrn_radiation_source 'fine-focus sealed tube'
_diffrn_radiation_type MoK\a
_diffrn_radiation_wavelength 0.71073
_diffrn_reflns_av_R_equivalents 0.0255
_diffrn_reflns_av_sigmaI/netI 0.0181
_diffrn_reflns_limit_h_max 12
_diffrn_reflns_limit_h_min -12
_diffrn_reflns_limit_k_max 5
_diffrn_reflns_limit_k_min 0
_diffrn_reflns_limit_l_max 26
_diffrn_reflns_limit_l_min 0
_diffrn_reflns_number 8607
_diffrn_reflns_theta_full 27.36
_diffrn_reflns_theta_max 27.36
_diffrn_reflns_theta_min 2.01
_exptl_absorpt_coefficient_mu 0.101
_exptl_absorpt_correction_T_max 0.9920
_exptl_absorpt_correction_T_min 0.9513
_exptl_absorpt_correction_type multi-scan
_exptl_absorpt_process_details 'SADABS (Bruker, 2000)'
_exptl_crystal_colour yellow
_exptl_crystal_density_diffrn 1.410
_exptl_crystal_density_method 'not measured'
_exptl_crystal_description block
_exptl_crystal_F_000 332
_exptl_crystal_size_max 0.50
_exptl_crystal_size_mid 0.15
_exptl_crystal_size_min 0.08
_refine_diff_density_max 0.339
_refine_diff_density_min -0.278
_refine_diff_density_rms 0.056
_refine_ls_extinction_method none
_refine_ls_goodness_of_fit_ref 1.139
_refine_ls_hydrogen_treatment constr
_refine_ls_matrix_type full
_refine_ls_number_parameters 114
_refine_ls_number_reflns 1697
_refine_ls_number_restraints 11
_refine_ls_restrained_S_all 1.150
_refine_ls_R_factor_all 0.0611
_refine_ls_R_factor_gt 0.0539
_refine_ls_shift/su_max 0.259
_refine_ls_shift/su_mean 0.002
_refine_ls_structure_factor_coef Fsqd
_refine_ls_weighting_details 'calc w=1/[\s^2^(Fo^2^)+(0.0364P)^2^+0.9066P] where P=(Fo^2^+2Fc^2^)/3'
_refine_ls_weighting_scheme calc
_refine_ls_wR_factor_gt 0.1382
_refine_ls_wR_factor_ref 0.1416
_reflns_number_gt 1445
_reflns_number_total 1697
_reflns_threshold_expression I>2\s(I)
_cod_data_source_file c3ce42540a1.cif
_cod_data_source_block 2
_cod_database_code 7217147

loop_
_symmetry_equiv_pos_as_xyz
'x, y, z'
'-x+1/2, y+1/2, -z+1/2'
'-x, -y, -z'
'x-1/2, -y-1/2, z-1/2'

loop_
_atom_site_label
_atom_site_type_symbol
_atom_site_fract_x
_atom_site_fract_y
_atom_site_fract_z
_atom_site_U_iso_or_equiv
_atom_site_adp_type
_atom_site_occupancy
_atom_site_symmetry_multiplicity
_atom_site_calc_flag
_atom_site_refinement_flags
_atom_site_disorder_assembly
_atom_site_disorder_group
C1 C 0.4220(2) 0.6531(6) 0.87675(11) 0.0312(5) Uani 1 1 d D B .
C2 C 0.3920(2) 0.7320(6) 0.81035(11) 0.0343(5) Uani 1 1 d D . .
H2 H 0.3085 0.8539 0.7961 0.041 Uiso 1 1 calc R A 1
C3 C 0.4862(2) 0.6292(6) 0.76600(11) 0.0361(5) Uani 0.951(3) 1 d PD B 1
C4 C 0.6074(2) 0.4520(6) 0.78317(12) 0.0375(5) Uani 1 1 d D . .
H4 H 0.6698 0.3837 0.7510 0.045 Uiso 1 1 calc R B 1
C5 C 0.6359(2) 0.3756(6) 0.84944(12) 0.0382(5) Uani 0.951(3) 1 d P B 1
H5 H 0.7193 0.2516 0.8629 0.046 Uiso 0.951(3) 1 calc PR B 1
C6 C 0.5459(2) 0.4754(6) 0.89606(11) 0.0351(5) Uani 1 1 d D . .
H6 H 0.5680 0.4235 0.9413 0.042 Uiso 1 1 calc R B 1
C7 C 0.2001(2) 0.7502(6) 0.91287(10) 0.0302(5) Uani 1 1 d . B .
H7 H 0.1644 0.6520 0.8723 0.036 Uiso 1 1 calc R . .
C8 C 0.0989(2) 0.8805(5) 0.95799(10) 0.0277(5) Uani 1 1 d . . .
C9 C -0.0459(2) 0.8316(6) 0.94265(10) 0.0308(5) Uani 1 1 d . . .
H9 H -0.0773 0.7167 0.9031 0.037 Uiso 1 1 calc R . .
C10 C -0.1443(2) 0.9487(6) 0.98433(10) 0.0297(5) Uani 1 1 d . . .
H10 H -0.2429 0.9126 0.9736 0.036 Uiso 1 1 calc R . .
C3' C 0.6359(2) 0.3756(6) 0.84944(12) 0.0382(5) Uani 0.049(3) 1 d PD B 2
C5' C 0.4862(2) 0.6292(6) 0.76600(11) 0.0361(5) Uani 0.049(3) 1 d PD B 2
H5' H 0.4658 0.6846 0.7208 2.0(7) Uiso 0.049(3) 1 calc PR B 2
F1 F 0.45899(17) 0.7131(5) 0.70174(7) 0.0508(5) Uani 0.951(3) 1 d PD B 1
F1' F 0.7529(14) 0.208(4) 0.8639(8) 0.0508(5) Uani 0.049(3) 1 d PD B 2
N1 N 0.33356(18) 0.7635(5) 0.92584(9) 0.0321(4) Uani 1 1 d . . .

loop_
_atom_site_aniso_label
_atom_site_aniso_U_11
_atom_site_aniso_U_22
_atom_site_aniso_U_33
_atom_site_aniso_U_23
_atom_site_aniso_U_13
_atom_site_aniso_U_12
C1 0.0309(11) 0.0284(11) 0.0347(11) -0.0028(9) 0.0047(8) -0.0047(9)
C2 0.0316(11) 0.0339(12) 0.0375(12) 0.0004(9) 0.0038(9) 0.0004(9)
C3 0.0416(12) 0.0358(13) 0.0313(11) 0.0010(10) 0.0055(9) -0.0053(10)
C4 0.0351(11) 0.0325(12) 0.0462(13) -0.0042(10) 0.0129(10) -0.0032(10)
C5 0.0310(11) 0.0367(13) 0.0472(13) -0.0014(11) 0.0048(9) -0.0005(10)
C6 0.0326(11) 0.0365(13) 0.0359(11) -0.0005(10) 0.0008(9) -0.0030(10)
C7 0.0339(11) 0.0278(11) 0.0291(10) -0.0007(8) 0.0027(8) -0.0011(9)
C8 0.0322(10) 0.0243(10) 0.0269(10) 0.0041(8) 0.0045(8) 0.0013(8)
C9 0.0351(11) 0.0293(11) 0.0279(10) -0.0019(8) 0.0007(8) -0.0007(9)
C10 0.0281(10) 0.0298(11) 0.0312(10) 0.0013(9) 0.0019(8) -0.0006(9)
C3' 0.0310(11) 0.0367(13) 0.0472(13) -0.0014(11) 0.0048(9) -0.0005(10)
C5' 0.0416(12) 0.0358(13) 0.0313(11) 0.0010(10) 0.0055(9) -0.0053(10)
F1 0.0591(10) 0.0639(11) 0.0301(8) 0.0051(7) 0.0077(6) 0.0097(8)
F1' 0.0591(10) 0.0639(11) 0.0301(8) 0.0051(7) 0.0077(6) 0.0097(8)
N1 0.0321(9) 0.0334(10) 0.0311(9) -0.0017(8) 0.0051(7) -0.0006(8)

loop_
_atom_type_symbol
_atom_type_description
_atom_type_scat_dispersion_real
_atom_type_scat_dispersion_imag
_atom_type_scat_source
C C 0.0033 0.0016 'International Tables Vol C Tables 4.2.6.8 and 6.1.1.4'
H H 0.0000 0.0000 'International Tables Vol C Tables 4.2.6.8 and 6.1.1.4'
N N 0.0061 0.0033 'International Tables Vol C Tables 4.2.6.8 and 6.1.1.4'
F F 0.0171 0.0103 'International Tables Vol C Tables 4.2.6.8 and 6.1.1.4'

loop_
_geom_angle_atom_site_label_1
_geom_angle_atom_site_label_2
_geom_angle_atom_site_label_3
_geom_angle
_geom_angle_site_symmetry_1
_geom_angle_site_symmetry_3
C2 C1 C6 119.4(2) . .
C2 C1 N1 121.7(2) . .
C6 C1 N1 118.8(2) . .
C3 C2 C1 118.3(2) . .
C3 C2 H2 121 . .
C1 C2 H2 121 . .
F1 C3 C4 117.9(2) . .
F1 C3 C2 118.3(2) . .
C4 C3 C2 123.7(2) . .
C3 C4 C5 117.3(2) . .
C3 C4 H4 121. . .
C5 C4 H4 121. . .
C6 C5 C4 121.4(2) . .
C6 C5 H5 119. . .
C4 C5 H5 119. . .
C5 C6 C1 119.9(2) . .
C5 C6 H6 120. . .
C1 C6 H6 120. . .
N1 C7 C8 122.6(2) . .
N1 C7 H7 119 . .
C8 C7 H7 119 . .
C10 C8 C9 119.47(19) 3_577 .
C10 C8 C7 121.51(19) 3_577 .
C9 C8 C7 119.03(19) . .
C10 C9 C8 120.6(2) . .
C10 C9 H9 120 . .
C8 C9 H9 120 . .
C9 C10 C8 119.92(19) . 3_577
C9 C10 H10 120. . .
C8 C10 H10 120. 3_577 .
C7 N1 C1 117.94(18) . .

loop_
_geom_bond_atom_site_label_1
_geom_bond_atom_site_label_2
_geom_bond_distance
_geom_bond_site_symmetry_2
C1 C2 1.392(3) .
C1 C6 1.395(3) .
C1 N1 1.414(3) .
C2 C3 1.372(3) .
C2 H2 0.95 .
C3 F1 1.352(3) .
C3 C4 1.364(3) .
C4 C5 1.386(3) .
C4 H4 0.95 .
C5 C6 1.375(3) .
C5 H5 0.95 .
C6 H6 0.95 .
C7 N1 1.268(3) .
C7 C8 1.464(3) .
C7 H7 0.95 .
C8 C10 1.392(3) 3_577
C8 C9 1.392(3) .
C9 C10 1.381(3) .
C9 H9 0.95 .
C10 C8 1.392(3) 3_577
C10 H10 0.95 .

loop_
_geom_torsion_atom_site_label_1
_geom_torsion_atom_site_label_2
_geom_torsion_atom_site_label_3
_geom_torsion_atom_site_label_4
_geom_torsion
_geom_torsion_site_symmetry_4
N1 C7 C8 C10 5.2(3) 3_577
N1 C7 C8 C9 -174.8(2) .
C2 C1 N1 C7 41.2(3) .
C6 C1 N1 C7 -142.0(2) .
